data_1565765
loop_
_publ_author_name
'Savchenkov, Anton V.'
'Vologzhanina, Anna V.'
'Pushkin, Denis V.'
'Serezhkina, Larisa B.'
'Serezhkin, Viktor N.'

_publ_section_title
;
 Highly conjugated systems with pedal motion in uranyl crotonate compounds
 with 1,2-bis(4-pyridyl)ethylene as a neutral ligand or a counter cation
;
_journal_name_full 'Inorganica Chimica Acta'
_journal_page_first 119089
_journal_paper_doi 10.1016/j.ica.2019.119089
_journal_volume 498
_journal_year 2019
_chemical_formula_moiety '2(C12 H15 O8 U), C8 H14 O8 U, 2(H O), 2(C12 H12 N2)'
_chemical_formula_sum 'C56 H70 N4 O26 U3'
_chemical_formula_weight 1929.25
_space_group_crystal_system triclinic
_space_group_IT_number 2
_space_group_name_Hall '-P 1'
_space_group_name_H-M_alt 'P -1'
_atom_sites_solution_hydrogens mixed
_atom_sites_solution_primary dual
_cell_angle_alpha 104.352(2)
_cell_angle_beta 103.862(2)
_cell_angle_gamma 103.053(2)
_cell_formula_units_Z 1
_cell_length_a 10.1617(9)
_cell_length_b 11.2210(10)
_cell_length_c 16.7560(15)
_cell_measurement_reflns_used 4291
_cell_measurement_temperature 120
_cell_measurement_theta_max 28.391
_cell_measurement_theta_min 2.016
_cell_volume 1712.4(3)
_computing_molecular_graphics 'Olex2 (Dolomanov et al., 2009)'
_computing_publication_material 'Olex2 (Dolomanov et al., 2009)'
_computing_structure_refinement 'ShelXL (Sheldrick, 2015)'
_computing_structure_solution 'ShelXT (Sheldrick, 2015)'
_diffrn_ambient_temperature 120
_diffrn_detector 'Bruker APEX2 area detector'
_diffrn_detector_area_resol_mean 7.9
_diffrn_detector_type 'CCD area detector'
_diffrn_measured_fraction_theta_full 0.999
_diffrn_measured_fraction_theta_max 0.991
_diffrn_measurement_device 'three-circle diffractometer'
_diffrn_measurement_device_type 'Bruker SMART APEX2 area detector'
_diffrn_measurement_method '\w and \f scans'
_diffrn_radiation_monochromator 'mirror optics'
_diffrn_radiation_probe x-ray
_diffrn_radiation_type MoK\a
_diffrn_radiation_wavelength 0.71073
_diffrn_reflns_av_R_equivalents 0.0481
_diffrn_reflns_av_unetI/netI 0.0740
_diffrn_reflns_Laue_measured_fraction_full 0.999
_diffrn_reflns_Laue_measured_fraction_max 0.991
_diffrn_reflns_limit_h_max 14
_diffrn_reflns_limit_h_min -14
_diffrn_reflns_limit_k_max 16
_diffrn_reflns_limit_k_min -15
_diffrn_reflns_limit_l_max 23
_diffrn_reflns_limit_l_min -23
_diffrn_reflns_number 23434
_diffrn_reflns_point_group_measured_fraction_full 0.999
_diffrn_reflns_point_group_measured_fraction_max 0.991
_diffrn_reflns_theta_full 25.242
_diffrn_reflns_theta_max 30.610
_diffrn_reflns_theta_min 1.966
_diffrn_source 'microfocus sealed X-ray tube'
_diffrn_source_type 'Incoatec I\ms'
_exptl_absorpt_coefficient_mu 7.154
_exptl_absorpt_correction_T_max 0.7461
_exptl_absorpt_correction_T_min 0.5698
_exptl_absorpt_correction_type multi-scan
_exptl_absorpt_process_details
'SADABS-2014/5 (Bruker,2014/5) was used for absorption correction. wR2(int) was 0.0916 before and 0.0411 after correction. The Ratio of minimum to maximum transmission is 0.7637. The \l/2 correction factor is 0.00150.'
_exptl_crystal_colour yellow
_exptl_crystal_colour_primary yellow
_exptl_crystal_density_diffrn 1.871
_exptl_crystal_description prism
_exptl_crystal_F_000 918
_exptl_crystal_size_max 0.25
_exptl_crystal_size_mid 0.18
_exptl_crystal_size_min 0.11
_refine_diff_density_max 2.895
_refine_diff_density_min -2.128
_refine_diff_density_rms 0.218
_refine_ls_extinction_coef .
_refine_ls_extinction_method none
_refine_ls_goodness_of_fit_ref 1.024
_refine_ls_hydrogen_treatment constr
_refine_ls_matrix_type full
_refine_ls_number_parameters 409
_refine_ls_number_reflns 10446
_refine_ls_number_restraints 9
_refine_ls_restrained_S_all 1.041
_refine_ls_R_factor_all 0.0811
_refine_ls_R_factor_gt 0.0444
_refine_ls_shift/su_max 0.001
_refine_ls_shift/su_mean 0.000
_refine_ls_structure_factor_coef Fsqd
_refine_ls_weighting_details 'w=1/[\s^2^(Fo^2^)+(0.0614P)^2^+1.0808P] where P=(Fo^2^+2Fc^2^)/3'
_refine_ls_weighting_scheme calc
_refine_ls_wR_factor_gt 0.1089
_refine_ls_wR_factor_ref 0.1234
_reflns_Friedel_coverage 0.000
_reflns_Friedel_fraction_full .
_reflns_Friedel_fraction_max .
_reflns_number_gt 7146
_reflns_number_total 10446
_reflns_threshold_expression 'I > 2\s(I)'
_cod_data_source_file ICA-2019-498-119089.cif
_cod_data_source_block mo_231_293_0m
_cod_database_code 1565765
_shelx_space_group_comment
;
The symmetry employed for this shelxl refinement is uniquely defined
by the following loop, which should always be used as a source of
symmetry information in preference to the above space-group names.
They are only intended as comments.
;
_shelx_estimated_absorpt_t_max 0.507
_shelx_estimated_absorpt_t_min 0.268
_olex2_refinement_description
;
1. Fixed Uiso
 At 1.2 times of:
  All C(H) groups, All N(H) groups
 At 1.5 times of:
  All C(H,H,H) groups, All O(H) groups, All O(H,H) groups
2. Restrained distances
 H12E-H12D
 1.3 with sigma of 0.02
 H12E-O12
 0.85 with sigma of 0.02
 H12D-O12
 0.85 with sigma of 0.02
3. Uiso/Uaniso restraints and constraints
Uanis(O13) \\sim Ueq: with sigma of 0.002 and sigma for terminal atoms of 0.002
Uanis(O13) = Uanis(O14)
4. Others
 Sof(C14A)=Sof(H14A)=Sof(C15A)=Sof(H15A)=Sof(C16A)=Sof(H16D)=Sof(H16E)=
 Sof(H16F)=1-FVAR(1)
 Sof(C14)=Sof(H14)=Sof(C15)=Sof(H15)=Sof(C16)=Sof(H16A)=Sof(H16B)=Sof(H16C)=
 FVAR(1)
 Fixed Sof: O13(0.5) H13(0.5) O14(0.5) H14B(0.5) C18A(0.45) H18A(0.45)
 C018(0.55) H018(0.55)
5.a Riding coordinates:
 O13(H13), O14(H14B)
5.b Rotating group:
 O12(H12D,H12E)
5.c Aromatic/amide H refined with riding coordinates:
 C2(H2), C3(H3), C6(H6), C7(H7), C10(H10), C11(H11), C14(H14), C15(H15),
 C14A(H14A), C15A(H15A), N1(H1), C17(H17), C18(H18), C20(H20), C21(H21),
 C22(H22), N2(H2A), C18A(H18A), C018(H018), C23(H23), C24(H24), C26(H26),
 C27(H27)
5.d Idealised Me refined as rotating group:
 C4(H4A,H4B,H4C), C8(H8A,H8B,H8C), C12(H12A,H12B,H12C), C16(H16A,H16B,H16C),
 C16A(H16D,H16E,H16F)
;

loop_
_space_group_symop_operation_xyz
'x, y, z'
'-x, -y, -z'

loop_
_atom_site_label
_atom_site_type_symbol
_atom_site_fract_x
_atom_site_fract_y
_atom_site_fract_z
_atom_site_U_iso_or_equiv
_atom_site_adp_type
_atom_site_occupancy
_atom_site_site_symmetry_order
_atom_site_calc_flag
_atom_site_refinement_flags_posn
_atom_site_refinement_flags_adp
_atom_site_refinement_flags_occupancy
_atom_site_disorder_assembly
_atom_site_disorder_group
U1 U 0.55288(3) 0.83295(2) 0.71053(2) 0.02242(8) Uani 1 1 d . . . . .
O1 O 0.4610(6) 0.7964(5) 0.7822(3) 0.0349(12) Uani 1 1 d . . . . .
O2 O 0.6470(5) 0.8683(5) 0.6395(3) 0.0352(12) Uani 1 1 d . . . . .
O3 O 0.3223(5) 0.7507(4) 0.5949(3) 0.0332(11) Uani 1 1 d . . . . .
O4 O 0.4390(5) 0.6104(5) 0.6061(3) 0.0337(11) Uani 1 1 d . . . . .
O5 O 0.6857(5) 0.6844(4) 0.7503(3) 0.0291(11) Uani 1 1 d . . . . .
O6 O 0.7809(5) 0.8896(4) 0.8244(3) 0.0353(12) Uani 1 1 d . . . . .
O7 O 0.6380(6) 1.0631(5) 0.8003(3) 0.0379(13) Uani 1 1 d . . . . .
O8 O 0.4366(5) 1.0021(4) 0.6979(3) 0.0291(10) Uani 1 1 d . . . . .
C1 C 0.3273(8) 0.6358(7) 0.5690(4) 0.0305(15) Uani 1 1 d . . . . .
C2 C 0.2070(8) 0.5384(7) 0.4993(5) 0.0313(15) Uani 1 1 d . . . . .
H2 H 0.120682 0.558875 0.483321 0.038 Uiso 1 1 calc R . . . .
C3 C 0.2108(8) 0.4229(7) 0.4568(5) 0.0343(16) Uani 1 1 d . . . . .
H3 H 0.297095 0.402902 0.474081 0.041 Uiso 1 1 calc R . . . .
C4 C 0.0911(9) 0.3221(7) 0.3844(5) 0.0407(19) Uani 1 1 d . . . . .
H4A H 0.118169 0.305900 0.331326 0.061 Uiso 1 1 calc GR . . . .
H4B H 0.006830 0.351876 0.375208 0.061 Uiso 1 1 calc GR . . . .
H4C H 0.069557 0.242131 0.399171 0.061 Uiso 1 1 calc GR . . . .
C5 C 0.7865(7) 0.7745(6) 0.8120(4) 0.0266(14) Uani 1 1 d . . . . .
C6 C 0.8996(7) 0.7445(6) 0.8683(4) 0.0262(14) Uani 1 1 d . . . . .
H6 H 0.893818 0.656557 0.860802 0.031 Uiso 1 1 calc R . . . .
C7 C 1.0107(8) 0.8357(7) 0.9298(5) 0.0307(15) Uani 1 1 d . . . . .
H7 H 1.016286 0.923058 0.934940 0.037 Uiso 1 1 calc R . . . .
C8 C 1.1260(9) 0.8117(8) 0.9908(5) 0.044(2) Uani 1 1 d . . . . .
H8A H 1.112164 0.718648 0.976102 0.066 Uiso 1 1 calc GR . . . .
H8B H 1.123968 0.845652 1.050199 0.066 Uiso 1 1 calc GR . . . .
H8C H 1.218048 0.854943 0.986547 0.066 Uiso 1 1 calc GR . . . .
C9 C 0.5302(7) 1.0908(6) 0.7623(4) 0.0268(14) Uani 1 1 d . . . . .
C10 C 0.5087(7) 1.2165(6) 0.7917(5) 0.0297(15) Uani 1 1 d . . . . .
H10 H 0.426233 1.231397 0.760273 0.036 Uiso 1 1 calc R . . . .
C11 C 0.6005(9) 1.3108(7) 0.8610(5) 0.0390(18) Uani 1 1 d . . . . .
H11 H 0.679888 1.293525 0.893867 0.047 Uiso 1 1 calc R . . . .
C12 C 0.5848(10) 1.4447(7) 0.8902(6) 0.054(2) Uani 1 1 d . . . . .
H12A H 0.498562 1.448405 0.850698 0.082 Uiso 1 1 calc GR . . . .
H12B H 0.667872 1.508652 0.889731 0.082 Uiso 1 1 calc GR . . . .
H12C H 0.577847 1.463472 0.949122 0.082 Uiso 1 1 calc GR . . . .
U2 U 0.000000 1.000000 0.500000 0.02398(9) Uani 1 2 d S T P A .
O9 O -0.1256(5) 0.9540(5) 0.5518(3) 0.0349(12) Uani 1 1 d . . . . .
O10 O -0.1601(6) 0.8381(5) 0.3605(4) 0.0443(14) Uani 1 1 d . . . . .
O11 O -0.0089(6) 0.7718(5) 0.4419(4) 0.0436(14) Uani 1 1 d . . . . .
O12 O 0.1699(5) 0.9255(5) 0.5896(3) 0.0382(13) Uani 1 1 d D . . . .
H12D H 0.197828 0.860175 0.592148 0.057 Uiso 1 1 d DGR . . . .
H12E H 0.258844 0.945742 0.614759 0.057 Uiso 1 1 d DGR . . . .
C13 C -0.1054(8) 0.7502(8) 0.3701(6) 0.047(2) Uani 1 1 d . . . . .
C14 C -0.1462(16) 0.6085(15) 0.3164(10) 0.028(3) Uiso 0.482(15) 1 d . . . A 1
H14 H -0.124365 0.545933 0.342130 0.033 Uiso 0.482(15) 1 calc R . . A 1
C15 C -0.2117(17) 0.5768(15) 0.2343(10) 0.033(4) Uiso 0.482(15) 1 d . . . A 1
H15 H -0.241376 0.641227 0.213968 0.040 Uiso 0.482(15) 1 calc R . . A 1
C16 C -0.245(2) 0.4468(16) 0.1682(11) 0.042(5) Uiso 0.482(15) 1 d . . . A 1
H16A H -0.187692 0.454251 0.129227 0.063 Uiso 0.482(15) 1 calc GR . . A 1
H16B H -0.346179 0.416270 0.134557 0.063 Uiso 0.482(15) 1 calc GR . . A 1
H16C H -0.222746 0.385334 0.197878 0.063 Uiso 0.482(15) 1 calc GR . . A 1
C14A C -0.1606(17) 0.6375(16) 0.2875(12) 0.037(4) Uiso 0.518(15) 1 d . . . A 2
H14A H -0.216560 0.641687 0.234586 0.045 Uiso 0.518(15) 1 calc R . . A 2
C15A C -0.1259(16) 0.5312(15) 0.2934(10) 0.038(4) Uiso 0.518(15) 1 d . . . A 2
H15A H -0.064860 0.535400 0.347413 0.046 Uiso 0.518(15) 1 calc R . . A 2
C16A C -0.175(2) 0.4092(16) 0.2227(11) 0.050(5) Uiso 0.518(15) 1 d . . . A 2
H16D H -0.249898 0.412663 0.174688 0.075 Uiso 0.518(15) 1 calc GR . . A 2
H16E H -0.213458 0.338522 0.243318 0.075 Uiso 0.518(15) 1 calc GR . . A 2
H16F H -0.095509 0.394544 0.202607 0.075 Uiso 0.518(15) 1 calc GR . . A 2
O13 O 0.9081(12) 1.2110(11) 0.7909(7) 0.0437(18) Uani 0.5 1 d . U . . .
H13 H 0.828566 1.163203 0.788646 0.065 Uiso 0.5 1 d R . . . .
O14 O 0.9430(12) 1.4612(10) 0.8874(8) 0.0437(18) Uani 0.5 1 d . . . . .
H14B H 0.959651 1.405423 0.849705 0.065 Uiso 0.5 1 d R . . . .
N1 N 0.6317(7) 0.4260(5) 0.6722(4) 0.0319(13) Uani 1 1 d . . . . .
H1 H 0.647943 0.507227 0.702004 0.038 Uiso 1 1 calc R . . . .
C17 C 0.5021(8) 0.3574(6) 0.6200(4) 0.0305(15) Uani 1 1 d . . . . .
H17 H 0.427948 0.396388 0.616432 0.037 Uiso 1 1 calc R . . . .
C18 C 0.4725(8) 0.2323(6) 0.5714(4) 0.0284(15) Uani 1 1 d . . . . .
H18 H 0.378909 0.184089 0.534131 0.034 Uiso 1 1 calc R . . . .
C19 C 0.5835(7) 0.1756(6) 0.5772(4) 0.0235(13) Uani 1 1 d . . . . .
C20 C 0.7157(8) 0.2488(7) 0.6331(5) 0.0356(17) Uani 1 1 d . . . . .
H20 H 0.791960 0.212487 0.638938 0.043 Uiso 1 1 calc R . . . .
C21 C 0.7387(9) 0.3740(8) 0.6806(6) 0.0430(19) Uani 1 1 d . . . . .
H21 H 0.830497 0.424204 0.719621 0.052 Uiso 1 1 calc R . . . .
C22 C 0.5631(7) 0.0413(6) 0.5266(4) 0.0235(13) Uani 1 1 d . . . . .
H22 H 0.644140 0.011438 0.532025 0.028 Uiso 1 1 calc R . . . .
N2 N 1.1433(8) 1.1434(7) 0.8577(5) 0.0469(18) Uani 1 1 d . . . . .
H2A H 1.075182 1.170889 0.832329 0.056 Uiso 1 1 calc R . . . .
C18A C 1.516(2) 0.951(2) 0.9884(15) 0.049(5) Uiso 0.45 1 d . . . B 2
H18A H 1.471371 0.886375 0.933270 0.059 Uiso 0.45 1 calc R . . B 2
C018 C 1.4547(16) 0.9808(15) 0.9572(10) 0.039(3) Uiso 0.55 1 d . . . C 1
H018 H 1.457605 0.909568 0.913700 0.047 Uiso 0.55 1 calc R . . C 1
C23 C 1.1700(10) 1.0389(8) 0.8133(6) 0.045(2) Uani 1 1 d . . . . .
H23 H 1.115660 0.995649 0.754087 0.054 Uiso 1 1 calc R . . . .
C24 C 1.2727(10) 0.9945(9) 0.8515(7) 0.052(2) Uani 1 1 d . . . . .
H24 H 1.288527 0.919826 0.818801 0.062 Uiso 1 1 calc R . . . .
C25 C 1.3547(10) 1.0548(11) 0.9365(7) 0.059(3) Uani 1 1 d . . . . .
C26 C 1.3265(10) 1.1648(11) 0.9818(6) 0.062(3) Uani 1 1 d . . . . .
H26 H 1.380542 1.210487 1.040756 0.074 Uiso 1 1 calc R . . . .
C27 C 1.2210(11) 1.2050(10) 0.9404(6) 0.056(2) Uani 1 1 d . . . . .
H27 H 1.202281 1.279114 0.971298 0.067 Uiso 1 1 calc R . . . .

loop_
_atom_site_aniso_label
_atom_site_aniso_U_11
_atom_site_aniso_U_22
_atom_site_aniso_U_33
_atom_site_aniso_U_23
_atom_site_aniso_U_13
_atom_site_aniso_U_12
U1 0.02503(14) 0.02194(12) 0.02194(12) 0.00757(9) 0.00388(9) 0.01335(10)
O1 0.042(3) 0.031(3) 0.032(3) 0.008(2) 0.010(2) 0.015(2)
O2 0.036(3) 0.040(3) 0.038(3) 0.018(2) 0.013(2) 0.019(2)
O3 0.031(3) 0.028(2) 0.035(3) 0.006(2) -0.002(2) 0.014(2)
O4 0.037(3) 0.032(3) 0.029(3) 0.005(2) 0.001(2) 0.020(2)
O5 0.032(3) 0.022(2) 0.028(2) 0.0043(19) -0.002(2) 0.013(2)
O6 0.035(3) 0.024(2) 0.036(3) 0.004(2) -0.007(2) 0.014(2)
O7 0.033(3) 0.024(2) 0.044(3) 0.003(2) -0.008(2) 0.015(2)
O8 0.029(3) 0.023(2) 0.033(3) 0.007(2) 0.003(2) 0.015(2)
C1 0.037(4) 0.032(4) 0.025(3) 0.011(3) 0.007(3) 0.015(3)
C2 0.027(4) 0.034(4) 0.029(4) 0.007(3) 0.006(3) 0.009(3)
C3 0.037(4) 0.032(4) 0.028(4) 0.007(3) 0.001(3) 0.012(3)
C4 0.045(5) 0.039(4) 0.028(4) 0.007(3) 0.007(4) 0.003(4)
C5 0.026(3) 0.027(3) 0.024(3) 0.005(3) 0.002(3) 0.015(3)
C6 0.027(3) 0.022(3) 0.028(3) 0.008(3) 0.003(3) 0.010(3)
C7 0.031(4) 0.026(3) 0.033(4) 0.008(3) 0.004(3) 0.011(3)
C8 0.038(5) 0.050(5) 0.036(4) 0.014(4) -0.004(4) 0.013(4)
C9 0.033(4) 0.024(3) 0.026(3) 0.009(3) 0.007(3) 0.014(3)
C10 0.028(4) 0.026(3) 0.038(4) 0.009(3) 0.009(3) 0.016(3)
C11 0.049(5) 0.028(4) 0.039(4) 0.007(3) 0.013(4) 0.014(4)
C12 0.057(6) 0.028(4) 0.066(6) -0.001(4) 0.016(5) 0.011(4)
U2 0.01858(17) 0.02620(17) 0.02824(18) 0.00814(14) 0.00406(14) 0.01291(14)
O9 0.032(3) 0.038(3) 0.041(3) 0.015(2) 0.012(2) 0.018(2)
O10 0.033(3) 0.046(3) 0.041(3) -0.003(3) 0.001(3) 0.018(3)
O11 0.031(3) 0.031(3) 0.065(4) 0.005(3) 0.012(3) 0.015(2)
O12 0.028(3) 0.040(3) 0.047(3) 0.017(3) -0.001(2) 0.020(2)
C13 0.024(4) 0.038(4) 0.061(6) -0.008(4) 0.011(4) 0.006(3)
O13 0.040(2) 0.041(2) 0.054(3) 0.0226(18) 0.0140(17) 0.0133(18)
O14 0.040(2) 0.041(2) 0.054(3) 0.0226(18) 0.0140(17) 0.0133(18)
N1 0.050(4) 0.019(3) 0.031(3) 0.007(2) 0.018(3) 0.014(3)
C17 0.039(4) 0.025(3) 0.029(4) 0.008(3) 0.004(3) 0.020(3)
C18 0.039(4) 0.025(3) 0.022(3) 0.007(3) 0.005(3) 0.018(3)
C19 0.035(4) 0.021(3) 0.019(3) 0.008(2) 0.010(3) 0.014(3)
C20 0.028(4) 0.032(4) 0.041(4) 0.000(3) 0.009(3) 0.013(3)
C21 0.030(4) 0.036(4) 0.048(5) -0.003(4) 0.010(4) 0.003(3)
C22 0.025(3) 0.023(3) 0.026(3) 0.008(2) 0.007(3) 0.012(3)
N2 0.041(4) 0.065(5) 0.050(4) 0.029(4) 0.014(4) 0.031(4)
C23 0.052(5) 0.048(5) 0.037(4) 0.012(4) 0.019(4) 0.017(4)
C24 0.057(6) 0.052(5) 0.069(6) 0.030(5) 0.035(5) 0.032(5)
C25 0.042(5) 0.099(8) 0.072(7) 0.059(6) 0.030(5) 0.041(6)
C26 0.043(5) 0.097(8) 0.037(5) 0.021(5) 0.009(4) 0.007(5)
C27 0.054(6) 0.063(6) 0.054(6) 0.006(5) 0.024(5) 0.029(5)

loop_
_atom_type_symbol
_atom_type_description
_atom_type_scat_dispersion_real
_atom_type_scat_dispersion_imag
_atom_type_scat_source
C C 0.0033 0.0016 'International Tables Vol C Tables 4.2.6.8 and 6.1.1.4'
H H 0.0000 0.0000 'International Tables Vol C Tables 4.2.6.8 and 6.1.1.4'
N N 0.0061 0.0033 'International Tables Vol C Tables 4.2.6.8 and 6.1.1.4'
O O 0.0106 0.0060 'International Tables Vol C Tables 4.2.6.8 and 6.1.1.4'
U U -9.6767 9.6646 'International Tables Vol C Tables 4.2.6.8 and 6.1.1.4'

loop_
_geom_angle_atom_site_label_1
_geom_angle_atom_site_label_2
_geom_angle_atom_site_label_3
_geom_angle
_geom_angle_site_symmetry_1
_geom_angle_site_symmetry_3
O1 U1 O2 179.0(2) . .
O1 U1 O3 88.1(2) . .
O1 U1 O4 91.6(2) . .
O1 U1 O5 85.77(19) . .
O1 U1 O6 90.2(2) . .
O1 U1 O7 89.5(2) . .
O1 U1 O8 89.11(19) . .
O1 U1 C1 89.3(2) . .
O1 U1 C5 87.3(2) . .
O1 U1 C9 88.4(2) . .
O2 U1 O3 92.6(2) . .
O2 U1 O4 88.2(2) . .
O2 U1 O5 93.25(19) . .
O2 U1 O6 89.0(2) . .
O2 U1 O7 90.8(2) . .
O2 U1 O8 91.83(19) . .
O2 U1 C1 91.1(2) . .
O2 U1 C5 91.8(2) . .
O2 U1 C9 92.3(2) . .
O3 U1 O4 52.55(15) . .
O3 U1 O5 121.12(15) . .
O3 U1 O7 118.95(15) . .
O3 U1 O8 67.03(15) . .
O3 U1 C1 26.08(16) . .
O3 U1 C5 147.50(17) . .
O3 U1 C9 92.91(17) . .
O4 U1 C1 26.49(17) . .
O4 U1 C5 95.45(17) . .
O4 U1 C9 145.43(17) . .
O5 U1 O4 69.15(15) . .
O5 U1 C1 95.27(17) . .
O5 U1 C5 26.42(17) . .
O5 U1 C9 145.16(17) . .
O6 U1 O3 173.55(15) . .
O6 U1 O4 121.31(15) . .
O6 U1 O5 52.52(15) . .
O6 U1 O7 67.25(15) . .
O6 U1 O8 119.19(15) . .
O6 U1 C1 147.71(17) . .
O6 U1 C5 26.11(16) . .
O6 U1 C9 93.26(17) . .
O7 U1 O4 171.35(15) . .
O7 U1 O5 119.49(15) . .
O7 U1 O8 51.94(15) . .
O7 U1 C1 145.02(17) . .
O7 U1 C5 93.17(17) . .
O7 U1 C9 26.03(17) . .
O8 U1 O4 119.50(16) . .
O8 U1 O5 170.13(15) . .
O8 U1 C1 93.09(17) . .
O8 U1 C5 144.96(17) . .
O8 U1 C9 25.93(17) . .
C1 U1 C5 121.68(19) . .
C1 U1 C9 118.99(19) . .
C5 U1 C9 119.07(19) . .
C1 O3 U1 95.5(4) . .
C1 O4 U1 93.8(4) . .
C5 O5 U1 94.1(3) . .
C5 O6 U1 95.8(4) . .
C9 O7 U1 95.4(4) . .
C9 O8 U1 95.3(4) . .
O3 C1 U1 58.4(3) . .
O3 C1 O4 118.0(6) . .
O3 C1 C2 119.2(6) . .
O4 C1 U1 59.7(4) . .
O4 C1 C2 122.7(6) . .
C2 C1 U1 176.7(5) . .
C3 C2 C1 124.0(7) . .
C2 C3 C4 125.5(7) . .
O5 C5 U1 59.5(3) . .
O5 C5 C6 120.9(6) . .
O6 C5 U1 58.1(3) . .
O6 C5 O5 117.6(5) . .
O6 C5 C6 121.5(6) . .
C6 C5 U1 175.7(5) . .
C7 C6 C5 122.7(6) . .
C6 C7 C8 125.3(7) . .
O7 C9 U1 58.6(3) . .
O7 C9 C10 122.9(6) . .
O8 C9 U1 58.7(3) . .
O8 C9 O7 117.2(6) . .
O8 C9 C10 119.8(6) . .
C10 C9 U1 174.7(5) . .
C11 C10 C9 122.2(6) . .
C10 C11 C12 123.2(7) . .
O9 U2 O9 180.0 . 2_576
O9 U2 O10 89.8(2) 2_576 .
O9 U2 O10 90.2(2) . .
O9 U2 O10 90.2(2) 2_576 2_576
O9 U2 O10 89.8(2) . 2_576
O9 U2 O11 90.1(2) 2_576 2_576
O9 U2 O11 90.1(2) . .
O9 U2 O11 89.9(2) 2_576 .
O9 U2 O11 89.9(2) . 2_576
O9 U2 O12 89.5(2) . 2_576
O9 U2 O12 89.5(2) 2_576 .
O9 U2 O12 90.5(2) 2_576 2_576
O9 U2 O12 90.5(2) . .
O9 U2 C13 88.6(2) . 2_576
O9 U2 C13 88.6(2) 2_576 .
O9 U2 C13 91.4(2) . .
O9 U2 C13 91.4(2) 2_576 2_576
O10 U2 O10 180.0 . 2_576
O10 U2 C13 154.0(2) . 2_576
O10 U2 C13 26.0(2) 2_576 2_576
O10 U2 C13 154.0(2) 2_576 .
O10 U2 C13 26.0(2) . .
O11 U2 O10 127.60(19) . 2_576
O11 U2 O10 52.40(19) . .
O11 U2 O10 52.40(19) 2_576 2_576
O11 U2 O10 127.60(19) 2_576 .
O11 U2 O11 180.0 . 2_576
O11 U2 C13 26.5(2) 2_576 2_576
O11 U2 C13 153.5(2) 2_576 .
O11 U2 C13 153.5(2) . 2_576
O11 U2 C13 26.5(2) . .
O12 U2 O10 116.00(18) 2_576 2_576
O12 U2 O10 64.00(18) . 2_576
O12 U2 O10 64.00(18) 2_576 .
O12 U2 O10 116.00(18) . .
O12 U2 O11 63.61(18) . .
O12 U2 O11 116.39(19) 2_576 .
O12 U2 O11 116.39(19) . 2_576
O12 U2 O11 63.61(18) 2_576 2_576
O12 U2 O12 180.0 2_576 .
O12 U2 C13 89.9(2) . 2_576
O12 U2 C13 90.1(2) . .
O12 U2 C13 89.9(2) 2_576 .
O12 U2 C13 90.1(2) 2_576 2_576
C13 U2 C13 180.0 2_576 .
C13 O10 U2 94.6(5) . .
C13 O11 U2 94.2(5) . .
H12D O12 U2 143.4 . .
H12E O12 U2 139.9 . .
H12E O12 H12D 67.2 . .
O10 C13 U2 59.4(4) . .
O10 C13 O11 118.5(7) . .
O10 C13 C14 131.7(10) . .
O10 C13 C14A 110.4(10) . .
O11 C13 U2 59.3(4) . .
O11 C13 C14 109.1(9) . .
O11 C13 C14A 130.8(10) . .
C14 C13 U2 168.1(9) . .
C14A C13 U2 166.5(9) . .
C15 C14 C13 117.4(15) . .
C14 C15 C16 125.8(15) . .
C15A C14A C13 115.7(15) . .
C14A C15A C16A 124.6(15) . .
C17 N1 C21 121.2(6) . .
N1 C17 C18 121.5(6) . .
C17 C18 C19 118.7(7) . .
C18 C19 C22 123.0(6) . .
C20 C19 C18 118.1(6) . .
C20 C19 C22 118.8(6) . .
C21 C20 C19 120.4(7) . .
N1 C21 C20 120.0(7) . .
C22 C22 C19 124.0(7) 2_656 .
C27 N2 C23 119.3(7) . .
C18A C18A C25 111(3) 2_877 2_877
C018 C018 C25 118.1(18) 2_877 .
N2 C23 C24 121.1(9) . .
C23 C24 C25 121.3(9) . .
C018 C25 C18A 36.0(8) . 2_877
C24 C25 C18A 143.1(11) . 2_877
C24 C25 C018 107.1(10) . .
C24 C25 C26 116.9(8) . .
C26 C25 C18A 100.0(11) . 2_877
C26 C25 C018 136.0(11) . .
C27 C26 C25 119.4(9) . .
N2 C27 C26 122.0(9) . .

loop_
_geom_bond_atom_site_label_1
_geom_bond_atom_site_label_2
_geom_bond_distance
_geom_bond_site_symmetry_2
U1 O1 1.758(5) .
U1 O2 1.760(5) .
U1 O3 2.462(5) .
U1 O4 2.489(5) .
U1 O5 2.486(4) .
U1 O6 2.455(5) .
U1 O7 2.474(5) .
U1 O8 2.477(4) .
U1 C1 2.877(7) .
U1 C5 2.878(6) .
U1 C9 2.886(6) .
O3 C1 1.271(8) .
O4 C1 1.286(8) .
O5 C5 1.283(8) .
O6 C5 1.273(7) .
O7 C9 1.272(8) .
O8 C9 1.268(8) .
C1 C2 1.460(10) .
C2 C3 1.329(10) .
C3 C4 1.491(10) .
C5 C6 1.461(8) .
C6 C7 1.335(10) .
C7 C8 1.481(10) .
C9 C10 1.458(9) .
C10 C11 1.328(10) .
C11 C12 1.518(10) .
U2 O9 1.762(5) .
U2 O9 1.762(5) 2_576
U2 O10 2.480(5) 2_576
U2 O10 2.480(5) .
U2 O11 2.476(5) .
U2 O11 2.476(5) 2_576
U2 O12 2.442(5) .
U2 O12 2.442(5) 2_576
U2 C13 2.871(8) .
U2 C13 2.871(8) 2_576
O10 C13 1.261(10) .
O11 C13 1.284(10) .
O12 H12D 0.8509 .
O12 H12E 0.8509 .
C13 C14 1.525(17) .
C13 C14A 1.507(18) .
C14 C15 1.29(2) .
C15 C16 1.50(2) .
C14A C15A 1.34(2) .
C15A C16A 1.46(2) .
O13 H13 0.8500 .
N1 C17 1.322(9) .
N1 C21 1.340(10) .
C17 C18 1.360(9) .
C18 C19 1.410(9) .
C19 C20 1.369(10) .
C19 C22 1.474(8) .
C20 C21 1.368(10) .
C22 C22 1.344(12) 2_656
N2 C23 1.346(10) .
N2 C27 1.332(12) .
C18A C18A 1.22(4) 2_877
C18A C25 1.61(2) 2_877
C018 C018 1.41(3) 2_877
C018 C25 1.482(18) .
C23 C24 1.349(12) .
C24 C25 1.371(14) .
C25 C26 1.407(14) .
C26 C27 1.360(13) .
